data_7247586
loop_
_publ_author_name
'Zhang, Lirong'
'Zhao, Huiling'
'Liu, Xin'
'Teri, Gele'
'Baiyin, Menghe'

_publ_section_title
;
 Syntheses, crystal structure, and photoelectric properties of two
 Zn-based chalcogenidoantimonates Zn-Sb-Q (Q = S, Se).
;
_journal_issue 43
_journal_name_full 'Physical chemistry chemical physics : PCCP'
_journal_page_first 29709
_journal_page_last 29717
_journal_paper_doi 10.1039/d3cp04074g
_journal_volume 25
_journal_year 2023
_chemical_formula_moiety '2(C12 H32 N8 Sb2 Se5 Zn2)'
_chemical_formula_sum 'C24 H64 N16 Sb4 Se10 Zn4'
_chemical_formula_weight 2114.99
_space_group_crystal_system monoclinic
_space_group_IT_number 15
_space_group_name_Hall '-C 2yc'
_space_group_name_H-M_alt 'C 1 2/c 1'
_atom_sites_solution_hydrogens geom
_atom_sites_solution_primary dual
_audit_creation_date 2023-04-11
_audit_creation_method
;
Olex2 1.2
(compiled 2018.05.29 svn.r3508 for OlexSys, GUI svn.r5506)
;
_audit_update_record
;
2023-07-09 deposited with the CCDC.	2023-10-23 downloaded from the CCDC.
;
_cell_angle_alpha 90
_cell_angle_beta 94.921(2)
_cell_angle_gamma 90
_cell_formula_units_Z 4
_cell_length_a 30.4965(11)
_cell_length_b 7.8250(2)
_cell_length_c 23.6797(8)
_cell_measurement_reflns_used 8742
_cell_measurement_temperature 301(2)
_cell_measurement_theta_max 20.48
_cell_measurement_theta_min 2.50
_cell_volume 5630.0(3)
_computing_cell_refinement 'SAINT V8.40B (?, 2016)'
_computing_data_reduction 'SAINT V8.40B (?, 2016)'
_computing_molecular_graphics 'Olex2 (Dolomanov et al., 2009)'
_computing_publication_material 'Olex2 (Dolomanov et al., 2009)'
_computing_structure_refinement 'ShelXL (Sheldrick, 2015)'
_computing_structure_solution 'ShelXT (Sheldrick, 2015)'
_diffrn_ambient_temperature 301.0
_diffrn_measured_fraction_theta_full 0.999
_diffrn_measured_fraction_theta_max 0.993
_diffrn_measurement_device_type 'Bruker APEX-II CCD'
_diffrn_measurement_method '\f and \w scans'
_diffrn_radiation_type MoK\a
_diffrn_radiation_wavelength 0.71073
_diffrn_reflns_av_R_equivalents 0.1320
_diffrn_reflns_av_unetI/netI 0.0744
_diffrn_reflns_Laue_measured_fraction_full 0.999
_diffrn_reflns_Laue_measured_fraction_max 0.993
_diffrn_reflns_limit_h_max 45
_diffrn_reflns_limit_h_min -45
_diffrn_reflns_limit_k_max 11
_diffrn_reflns_limit_k_min -11
_diffrn_reflns_limit_l_max 35
_diffrn_reflns_limit_l_min -35
_diffrn_reflns_number 97277
_diffrn_reflns_point_group_measured_fraction_full 0.999
_diffrn_reflns_point_group_measured_fraction_max 0.993
_diffrn_reflns_theta_full 25.242
_diffrn_reflns_theta_max 32.090
_diffrn_reflns_theta_min 2.093
_diffrn_standards_number 0
_exptl_absorpt_coefficient_mu 10.064
_exptl_absorpt_correction_T_max 0.7463
_exptl_absorpt_correction_T_min 0.5637
_exptl_crystal_colour yellow
_exptl_crystal_density_diffrn 2.495
_exptl_crystal_description block
_exptl_crystal_F_000 3936
_refine_diff_density_max 0.974
_refine_diff_density_min -0.999
_refine_diff_density_rms 0.199
_refine_ls_extinction_method none
_refine_ls_goodness_of_fit_ref 1.076
_refine_ls_hydrogen_treatment constr
_refine_ls_matrix_type full
_refine_ls_number_parameters 262
_refine_ls_number_reflns 9799
_refine_ls_number_restraints 0
_refine_ls_restrained_S_all 1.076
_refine_ls_R_factor_all 0.1100
_refine_ls_R_factor_gt 0.0418
_refine_ls_shift/su_max 0.002
_refine_ls_shift/su_mean 0.000
_refine_ls_structure_factor_coef Fsqd
_refine_ls_weighting_details 'w=1/[\s^2^(Fo^2^)+(0.0057P)^2^+22.1091P] where P=(Fo^2^+2Fc^2^)/3'
_refine_ls_weighting_scheme calc
_refine_ls_wR_factor_gt 0.0642
_refine_ls_wR_factor_ref 0.0874
_reflns_Friedel_coverage 0.000
_reflns_number_gt 5380
_reflns_number_total 9799
_reflns_threshold_expression 'I > 2\s(I)'
_cod_data_source_file d3cp04074g2.cif
_cod_data_source_block mo_t_20230411_f_300k_0m
_cod_depositor_comments 'Adding full bibliography for 7247586--7247587.cif.'
_cod_database_code 7247586
_shelx_shelxl_version_number 2018/3
_shelx_space_group_comment
;
The symmetry employed for this shelxl refinement is uniquely defined
by the following loop, which should always be used as a source of
symmetry information in preference to the above space-group names.
They are only intended as comments.
;
_olex2_refinement_description
;
1. Fixed Uiso
 At 1.2 times of:
  All C(H,H) groups, All N(H,H) groups
2.a Secondary CH2 refined with riding coordinates:
 N8(H8A,H8B), N4(H4A,H4B), N1(H1A,H1B), N6(H6A,H6B), N3(H3A,H3B), C1(H1C,H1D),
 C5(H5A,H5B), C11(H11A,H11B), C2(H2A,H2B), C8(H8C,H8D), C3(H3C,H3D), C12(H12A,
 H12B), C4(H4C,H4D), C10(H10A,H10B), C9(H9A,H9B), C7(H7A,H7B)
;
_olex2_submission_special_instructions 'No special instructions were received'

loop_
_space_group_symop_operation_xyz
'x, y, z'
'-x, y, -z+1/2'
'x+1/2, y+1/2, z'
'-x+1/2, y+1/2, -z+1/2'
'-x, -y, -z'
'x, -y, z-1/2'
'-x+1/2, -y+1/2, -z'
'x+1/2, -y+1/2, z-1/2'

loop_
_atom_site_label
_atom_site_type_symbol
_atom_site_fract_x
_atom_site_fract_y
_atom_site_fract_z
_atom_site_U_iso_or_equiv
_atom_site_adp_type
_atom_site_occupancy
_atom_site_site_symmetry_order
_atom_site_calc_flag
_atom_site_refinement_flags_posn
_atom_site_refinement_flags_adp
_atom_site_refinement_flags_occupancy
_atom_site_disorder_assembly
_atom_site_disorder_group
Sb1 Sb 0.66516(2) 0.68760(4) 0.27506(2) 0.03541(9) Uani 1 1 d . . . . .
Sb2 Sb 0.54954(2) 0.81493(4) 0.19536(2) 0.03570(9) Uani 1 1 d . . . . .
Se03 Se 0.58350(2) 0.58011(6) 0.26323(2) 0.03545(13) Uani 1 1 d . . . . .
Se1 Se 0.70348(2) 0.39676(7) 0.27064(2) 0.03788(13) Uani 1 1 d . . . . .
Zn1 Zn 0.68688(2) 0.33326(7) 0.16825(3) 0.03366(14) Uani 1 1 d . . . . .
Se4 Se 0.58576(2) 1.08240(7) 0.23626(2) 0.04881(16) Uani 1 1 d . . . . .
Zn2 Zn 0.57191(2) 1.11628(7) 0.33663(2) 0.03460(14) Uani 1 1 d . . . . .
Se2 Se 0.67106(2) 0.73709(9) 0.37964(3) 0.05193(17) Uani 1 1 d . . . . .
Se3 Se 0.59061(3) 0.79386(7) 0.10999(2) 0.05704(19) Uani 1 1 d . . . . .
N2 N 0.68079(14) 0.2812(5) 0.06636(17) 0.0335(10) Uani 1 1 d . . . . .
N8 N 0.56299(14) 0.8785(5) 0.37211(17) 0.0359(10) Uani 1 1 d . . . . .
H8A H 0.545347 0.817034 0.348072 0.043 Uiso 1 1 calc R . . . .
H8B H 0.588878 0.825375 0.376355 0.043 Uiso 1 1 calc R . . . .
N4 N 0.62194(14) 0.3868(5) 0.14495(18) 0.0396(11) Uani 1 1 d . . . . .
H4A H 0.605771 0.347533 0.171679 0.048 Uiso 1 1 calc R . . . .
H4B H 0.618570 0.499784 0.143485 0.048 Uiso 1 1 calc R . . . .
N1 N 0.69681(15) 0.0724(5) 0.16336(18) 0.0406(11) Uani 1 1 d . . . . .
H1A H 0.716396 0.040674 0.191427 0.049 Uiso 1 1 calc R . . . .
H1B H 0.671640 0.018854 0.168077 0.049 Uiso 1 1 calc R . . . .
N6 N 0.51806(16) 1.2865(6) 0.3294(2) 0.0451(11) Uani 1 1 d . . . . .
H6A H 0.521120 1.357700 0.300723 0.054 Uiso 1 1 calc R . . . .
H6B H 0.493416 1.227144 0.321390 0.054 Uiso 1 1 calc R . . . .
N3 N 0.73407(16) 0.4986(6) 0.13712(18) 0.0444(11) Uani 1 1 d . . . . .
H3A H 0.734849 0.594996 0.157119 0.053 Uiso 1 1 calc R . . . .
H3B H 0.760463 0.449853 0.142614 0.053 Uiso 1 1 calc R . . . .
N7 N 0.56438(16) 1.1864(5) 0.43218(18) 0.0407(11) Uani 1 1 d . . . . .
N5 N 0.63442(18) 1.2128(8) 0.3629(2) 0.0703(17) Uani 1 1 d . . . . .
C1 C 0.71247(19) 0.0194(6) 0.1093(2) 0.0445(14) Uani 1 1 d . . . . .
H1C H 0.711701 -0.104236 0.106525 0.053 Uiso 1 1 calc R . . . .
H1D H 0.742732 0.056015 0.107675 0.053 Uiso 1 1 calc R . . . .
C5 C 0.63784(18) 0.3476(7) 0.0469(2) 0.0403(13) Uani 1 1 d . . . . .
H5A H 0.627818 0.294377 0.011140 0.048 Uiso 1 1 calc R . . . .
H5B H 0.639949 0.469743 0.040650 0.048 Uiso 1 1 calc R . . . .
C11 C 0.5444(2) 0.8826(7) 0.4265(2) 0.0456(14) Uani 1 1 d . . . . .
H11A H 0.549702 0.773867 0.445635 0.055 Uiso 1 1 calc R . . . .
H11B H 0.512874 0.899556 0.420657 0.055 Uiso 1 1 calc R . . . .
C2 C 0.68427(19) 0.0957(6) 0.0598(2) 0.0417(13) Uani 1 1 d . . . . .
H2A H 0.697192 0.070073 0.024712 0.050 Uiso 1 1 calc R . . . .
H2B H 0.655128 0.045234 0.057726 0.050 Uiso 1 1 calc R . . . .
C8 C 0.5140(2) 1.3860(7) 0.3809(3) 0.0580(18) Uani 1 1 d . . . . .
H8C H 0.484597 1.434140 0.379919 0.070 Uiso 1 1 calc R . . . .
H8D H 0.534832 1.479830 0.382426 0.070 Uiso 1 1 calc R . . . .
C3 C 0.7255(2) 0.5410(7) 0.0767(2) 0.0472(14) Uani 1 1 d . . . . .
H3C H 0.750837 0.598638 0.063303 0.057 Uiso 1 1 calc R . . . .
H3D H 0.700292 0.616289 0.071017 0.057 Uiso 1 1 calc R . . . .
C12 C 0.71666(19) 0.3750(6) 0.0442(2) 0.0398(13) Uani 1 1 d . . . . .
H12A H 0.709228 0.400280 0.004407 0.048 Uiso 1 1 calc R . . . .
H12B H 0.743025 0.305063 0.047203 0.048 Uiso 1 1 calc R . . . .
C4 C 0.60479(18) 0.3137(7) 0.0898(2) 0.0439(13) Uani 1 1 d . . . . .
H4C H 0.576775 0.365882 0.077288 0.053 Uiso 1 1 calc R . . . .
H4D H 0.600305 0.191654 0.093539 0.053 Uiso 1 1 calc R . . . .
C10 C 0.5644(2) 1.0227(7) 0.4629(2) 0.0490(15) Uani 1 1 d . . . . .
H10A H 0.548007 1.035647 0.495972 0.059 Uiso 1 1 calc R . . . .
H10B H 0.594421 0.992335 0.475852 0.059 Uiso 1 1 calc R . . . .
C6 C 0.6441(2) 1.2356(9) 0.4240(3) 0.0581(17) Uani 1 1 d . . . . .
C9 C 0.5224(2) 1.2776(8) 0.4332(3) 0.0598(18) Uani 1 1 d . . . . .
H9A H 0.523186 1.349492 0.466646 0.072 Uiso 1 1 calc R . . . .
H9B H 0.498672 1.195794 0.435119 0.072 Uiso 1 1 calc R . . . .
C7 C 0.6030(2) 1.2917(8) 0.4503(3) 0.064(2) Uani 1 1 d . . . . .
H7A H 0.608307 1.285910 0.491249 0.077 Uiso 1 1 calc R . . . .
H7B H 0.596767 1.409802 0.440109 0.077 Uiso 1 1 calc R . . . .

loop_
_atom_site_aniso_label
_atom_site_aniso_U_11
_atom_site_aniso_U_22
_atom_site_aniso_U_33
_atom_site_aniso_U_23
_atom_site_aniso_U_13
_atom_site_aniso_U_12
Sb1 0.0364(2) 0.03715(18) 0.03285(19) 0.00044(14) 0.00389(15) -0.00246(15)
Sb2 0.0338(2) 0.03725(18) 0.0351(2) 0.00242(15) -0.00266(15) 0.00256(15)
Se03 0.0396(3) 0.0325(3) 0.0345(3) 0.0040(2) 0.0046(2) -0.0013(2)
Se1 0.0372(3) 0.0444(3) 0.0317(3) -0.0021(2) 0.0008(2) 0.0022(2)
Zn1 0.0364(3) 0.0317(3) 0.0330(3) -0.0019(2) 0.0034(3) 0.0025(2)
Se4 0.0810(5) 0.0350(3) 0.0326(3) -0.0034(2) 0.0174(3) -0.0081(3)
Zn2 0.0377(4) 0.0382(3) 0.0282(3) -0.0013(2) 0.0048(3) -0.0010(3)
Se2 0.0421(4) 0.0749(4) 0.0375(3) -0.0158(3) -0.0043(3) 0.0129(3)
Se3 0.1028(6) 0.0399(3) 0.0305(3) 0.0027(2) 0.0181(3) 0.0055(3)
N2 0.038(3) 0.029(2) 0.034(2) -0.0026(17) 0.0030(19) 0.0034(18)
N8 0.040(3) 0.034(2) 0.034(2) -0.0038(18) 0.003(2) -0.0010(19)
N4 0.041(3) 0.041(2) 0.038(3) 0.0028(19) 0.011(2) 0.008(2)
N1 0.043(3) 0.036(2) 0.042(3) 0.007(2) -0.004(2) 0.004(2)
N6 0.044(3) 0.043(3) 0.048(3) 0.010(2) 0.003(2) -0.004(2)
N3 0.050(3) 0.042(2) 0.041(3) -0.012(2) 0.004(2) -0.010(2)
N7 0.052(3) 0.037(2) 0.033(2) -0.0061(19) 0.008(2) -0.003(2)
N5 0.048(3) 0.122(5) 0.041(3) 0.002(3) 0.003(3) -0.035(3)
C1 0.047(4) 0.027(3) 0.059(4) -0.004(2) 0.003(3) 0.008(2)
C5 0.046(3) 0.046(3) 0.027(3) 0.001(2) -0.005(2) 0.005(2)
C11 0.053(4) 0.048(3) 0.037(3) 0.007(2) 0.010(3) -0.008(3)
C2 0.045(3) 0.033(3) 0.046(3) -0.010(2) 0.002(3) 0.000(2)
C8 0.068(5) 0.044(3) 0.067(4) -0.003(3) 0.030(4) 0.013(3)
C3 0.055(4) 0.045(3) 0.043(3) 0.001(3) 0.012(3) -0.010(3)
C12 0.048(3) 0.044(3) 0.029(3) -0.005(2) 0.012(2) 0.004(2)
C4 0.031(3) 0.047(3) 0.053(4) -0.006(3) 0.002(3) 0.002(2)
C10 0.067(4) 0.055(3) 0.025(3) -0.002(2) 0.006(3) -0.010(3)
C6 0.044(4) 0.076(4) 0.053(4) -0.003(3) -0.005(3) -0.015(3)
C9 0.073(5) 0.056(4) 0.054(4) -0.005(3) 0.027(4) 0.012(3)
C7 0.093(6) 0.055(4) 0.043(4) -0.013(3) -0.007(4) -0.029(4)

loop_
_atom_type_symbol
_atom_type_description
_atom_type_scat_dispersion_real
_atom_type_scat_dispersion_imag
_atom_type_scat_source
C C 0.0033 0.0016 'International Tables Vol C Tables 4.2.6.8 and 6.1.1.4'
H H 0.0000 0.0000 'International Tables Vol C Tables 4.2.6.8 and 6.1.1.4'
N N 0.0061 0.0033 'International Tables Vol C Tables 4.2.6.8 and 6.1.1.4'
Sb Sb -0.5866 1.5461 'International Tables Vol C Tables 4.2.6.8 and 6.1.1.4'
Se Se -0.0929 2.2259 'International Tables Vol C Tables 4.2.6.8 and 6.1.1.4'
Zn Zn 0.2839 1.4301 'International Tables Vol C Tables 4.2.6.8 and 6.1.1.4'

loop_
_geom_angle_atom_site_label_1
_geom_angle_atom_site_label_2
_geom_angle_atom_site_label_3
_geom_angle
_geom_angle_site_symmetry_1
_geom_angle_site_symmetry_3
_geom_angle_publ_flag
Se1 Sb1 Se03 98.22(2) . . ?
Se2 Sb1 Se03 98.21(2) . . ?
Se2 Sb1 Se1 100.59(2) . . ?
Se4 Sb2 Se03 102.20(2) . . ?
Se3 Sb2 Se03 104.81(2) . . ?
Se3 Sb2 Se4 97.67(2) . . ?
Sb2 Se03 Sb1 99.43(2) . . ?
Zn1 Se1 Sb1 99.32(2) . . ?
N2 Zn1 Se1 172.33(11) . . ?
N4 Zn1 Se1 109.43(12) . . ?
N4 Zn1 N2 77.19(16) . . ?
N4 Zn1 N1 109.21(18) . . ?
N4 Zn1 N3 116.81(18) . . ?
N1 Zn1 Se1 103.50(12) . . ?
N1 Zn1 N2 77.23(15) . . ?
N1 Zn1 N3 118.49(18) . . ?
N3 Zn1 Se1 97.47(12) . . ?
N3 Zn1 N2 75.73(15) . . ?
Zn2 Se4 Sb2 110.75(3) . . ?
N8 Zn2 Se4 109.53(11) . . ?
N8 Zn2 N6 118.16(17) . . ?
N8 Zn2 N7 78.03(15) . . ?
N8 Zn2 N5 110.6(2) . . ?
N6 Zn2 Se4 100.75(13) . . ?
N6 Zn2 N7 77.98(17) . . ?
N7 Zn2 Se4 171.66(11) . . ?
N5 Zn2 Se4 95.62(15) . . ?
N5 Zn2 N6 118.6(2) . . ?
N5 Zn2 N7 78.04(19) . . ?
C5 N2 Zn1 104.2(3) . . ?
C5 N2 C2 113.2(4) . . ?
C5 N2 C12 113.1(4) . . ?
C2 N2 Zn1 105.7(3) . . ?
C12 N2 Zn1 106.1(3) . . ?
C12 N2 C2 113.5(4) . . ?
C11 N8 Zn2 114.5(3) . . ?
C4 N4 Zn1 114.7(3) . . ?
C1 N1 Zn1 112.9(3) . . ?
C8 N6 Zn2 113.0(4) . . ?
C3 N3 Zn1 114.1(3) . . ?
C10 N7 Zn2 106.0(3) . . ?
C9 N7 Zn2 106.6(3) . . ?
C9 N7 C10 112.2(5) . . ?
C9 N7 C7 113.6(5) . . ?
C7 N7 Zn2 105.6(3) . . ?
C7 N7 C10 112.1(5) . . ?
C6 N5 Zn2 116.0(4) . . ?
N1 C1 C2 111.0(4) . . ?
N2 C5 C4 111.1(4) . . ?
N8 C11 C10 111.0(4) . . ?
N2 C2 C1 110.5(4) . . ?
N6 C8 C9 111.4(5) . . ?
N3 C3 C12 108.0(4) . . ?
N2 C12 C3 110.8(4) . . ?
N4 C4 C5 108.6(4) . . ?
N7 C10 C11 111.8(4) . . ?
N5 C6 C7 109.9(5) . . ?
N7 C9 C8 110.4(5) . . ?
N7 C7 C6 112.8(5) . . ?

loop_
_geom_bond_atom_site_label_1
_geom_bond_atom_site_label_2
_geom_bond_distance
_geom_bond_site_symmetry_2
_geom_bond_publ_flag
Sb1 Se03 2.6207(6) . ?
Sb1 Se1 2.5646(6) . ?
Sb1 Se2 2.4978(7) . ?
Sb2 Se03 2.5973(6) . ?
Sb2 Se4 2.5210(7) . ?
Sb2 Se3 2.4734(7) . ?
Se1 Zn1 2.4842(8) . ?
Zn1 N2 2.438(4) . ?
Zn1 N4 2.053(4) . ?
Zn1 N1 2.068(4) . ?
Zn1 N3 2.114(4) . ?
Se4 Zn2 2.4637(8) . ?
Zn2 N8 2.069(4) . ?
Zn2 N6 2.110(5) . ?
Zn2 N7 2.358(4) . ?
Zn2 N5 2.094(5) . ?
N2 C5 1.447(6) . ?
N2 C2 1.465(6) . ?
N2 C12 1.452(6) . ?
N8 C11 1.452(6) . ?
N4 C4 1.480(7) . ?
N1 C1 1.465(7) . ?
N6 C8 1.461(7) . ?
N3 C3 1.470(7) . ?
N7 C10 1.472(7) . ?
N7 C9 1.468(7) . ?
N7 C7 1.471(7) . ?
N5 C6 1.463(8) . ?
C1 C2 1.515(7) . ?
C5 C4 1.514(8) . ?
C11 C10 1.491(7) . ?
C8 C9 1.505(8) . ?
C3 C12 1.522(7) . ?
C6 C7 1.511(10) . ?
